data_4329850
loop_
_publ_author_name
'Subramaniam Kuppuswamy'
'Mark W. Bezpalko'
'Tamara M. Powers'
'Mark M. Turnbull'
'Bruce M. Foxman'
'Christine M. Thomas'

_publ_section_title
;
 Utilization of Phosphinoamide Ligands in Homobimetallic Fe and Mn
 Complexes: The Effect of Disparate Coordination Environments on
 Metal-Metal Interactions and Magnetic and Redox Properties
;
_journal_name_full 'Inorganic Chemistry'
_journal_page_first 8225
_journal_page_last 8240
_journal_paper_doi 10.1021/ic300776y
_journal_volume 51
_journal_year 2012
_chemical_formula_moiety 'C50 H87 Cl1 Fe2 N3 P3'
_chemical_formula_sum 'C50 H87 Cl Fe2 N3 P3'
_chemical_formula_weight 970.33
_space_group_IT_number 2
_symmetry_cell_setting triclinic
_symmetry_space_group_name_Hall '-P 1'
_symmetry_space_group_name_H-M 'P -1'
_atom_sites_solution_hydrogens difmap
_atom_sites_solution_primary other
_audit_creation_date 11-09-22
_audit_creation_method CRYSTALS_ver_14.23
_cell_angle_alpha 101.105(2)
_cell_angle_beta 91.933(2)
_cell_angle_gamma 112.2970(10)
_cell_formula_units_Z 2
_cell_length_a 12.3024(4)
_cell_length_b 14.4580(4)
_cell_length_c 16.5435(5)
_cell_measurement_reflns_used 9944
_cell_measurement_temperature 120
_cell_measurement_theta_max 30
_cell_measurement_theta_min 3
_cell_volume 2653.02(14)
_computing_cell_refinement 'Apex2 (Bruker AXS, 2006)'
_computing_data_collection 'Apex2 (Bruker AXS, 2006)'
_computing_data_reduction 'Apex2 (Bruker AXS, 2006)'
_computing_molecular_graphics 'CAMERON (Watkin et al., 1996)'
_computing_publication_material 'CRYSTALS (Betteridge et al., 2003)'
_computing_structure_refinement 'CRYSTALS (Betteridge et al., 2003)'
_computing_structure_solution 'Superflip (Palatinus & Chapuis, 2007)'
_diffrn_ambient_temperature 120
_diffrn_measured_fraction_theta_full 0.999
_diffrn_measured_fraction_theta_max 0.994
_diffrn_measurement_device Area
_diffrn_measurement_device_type 'Bruker Kappa Apex2'
_diffrn_measurement_method '\f & \w scans'
_diffrn_radiation_monochromator graphite
_diffrn_radiation_type 'Mo K\a'
_diffrn_radiation_wavelength 0.71073
_diffrn_reflns_av_R_equivalents 0.044
_diffrn_reflns_limit_h_max 17
_diffrn_reflns_limit_h_min -17
_diffrn_reflns_limit_k_max 20
_diffrn_reflns_limit_k_min -20
_diffrn_reflns_limit_l_max 23
_diffrn_reflns_limit_l_min -23
_diffrn_reflns_number 62336
_diffrn_reflns_theta_full 29.453
_diffrn_reflns_theta_max 30.054
_diffrn_reflns_theta_min 1.263
_diffrn_standards_number 0
_exptl_absorpt_coefficient_mu 0.722
_exptl_absorpt_correction_T_max 0.90
_exptl_absorpt_correction_T_min 0.86
_exptl_absorpt_correction_type numerical
_exptl_absorpt_process_details
; 
 Analytical Absorption (De Meulenaer & Tompa, 1965) 
;
_exptl_crystal_colour orange
_exptl_crystal_density_diffrn 1.215
_exptl_crystal_description prism
_exptl_crystal_F_000 1044
_exptl_crystal_size_max 0.394
_exptl_crystal_size_mid 0.211
_exptl_crystal_size_min 0.146
_refine_diff_density_max 1.89
_refine_diff_density_min -1.12
_refine_ls_extinction_method none
_refine_ls_goodness_of_fit_ref 0.9737
_refine_ls_hydrogen_treatment constr
_refine_ls_matrix_type full
_refine_ls_number_parameters 532
_refine_ls_number_reflns 15469
_refine_ls_number_restraints 0
_refine_ls_R_factor_all 0.0576
_refine_ls_R_factor_gt 0.0410
_refine_ls_shift/su_max 0.0011497
_refine_ls_shift/su_mean 0.0000476
_refine_ls_structure_factor_coef Fsqd
_refine_ls_weighting_details
;
 Method= Modified Sheldrick 
 w=1/[\s^2^(F^2^) + ( 0.06P)^2^ + 2.22P] 
 ,where P=(max(Fo^2^,0) + 2Fc^2^)/3 
;
_refine_ls_weighting_scheme calc
_refine_ls_wR_factor_all 0.1198
_refine_ls_wR_factor_gt 0.1069
_refine_ls_wR_factor_ref 0.1198
_reflns_limit_h_max 17
_reflns_limit_h_min -17
_reflns_limit_k_max 19
_reflns_limit_k_min -20
_reflns_limit_l_max 23
_reflns_limit_l_min 0
_reflns_number_gt 11542
_reflns_number_total 15469
_reflns_threshold_expression I>2.0\s(I)
_oxford_diffrn_Wilson_B_factor 0.00
_oxford_diffrn_Wilson_scale 0.00
_oxford_refine_ls_r_factor_ref 0.0576
_oxford_refine_ls_scale 0.13553(4)
_oxford_reflns_number_all 15469
_oxford_reflns_threshold_expression_ref I>-10.0\s(I)
_oxford_structure_analysis_title 'sk_284_0m in P-1'
_cod_data_source_file ic300776y_si_002_4.cif
_cod_data_source_block 6
_cod_depositor_comments
;
The following automatic conversions were performed:

'_atom_sites_solution_primary' value 'Other' changed to 'other'
according to the built-in table from CIF Core dictionary named
'cif_core.dic' version 2.4.1 from 2010-06-29.

Automatic conversion script
Id: cif_fix_values 1891 2012-01-12 08:04:46Z andrius 
;
_cod_original_sg_symbol_Hall '-P 1 '
_cod_original_sg_symbol_H-M 'P -1 '
_cod_original_formula_sum 'C50 H87 Cl1 Fe2 N3 P3'
_cod_database_code 4329850

loop_
_symmetry_equiv_pos_as_xyz
x,y,z
-x,-y,-z

loop_
_atom_site_label
_atom_site_type_symbol
_atom_site_fract_x
_atom_site_fract_y
_atom_site_fract_z
_atom_site_U_iso_or_equiv
_atom_site_occupancy
_atom_site_adp_type
_atom_site_refinement_flags_posn
Fe1 Fe 0.86265(2) 0.246623(19) 0.297033(16) 0.0166 1.0000 Uani .
Fe2 Fe 0.78598(2) 0.08995(2) 0.173082(16) 0.0196 1.0000 Uani .
Cl1 Cl 0.72797(5) -0.04770(4) 0.06524(3) 0.0283 1.0000 Uani .
P1 P 0.62972(4) 0.14230(4) 0.22614(3) 0.0193 1.0000 Uani .
P2 P 0.93335(4) 0.24287(4) 0.14061(3) 0.0202 1.0000 Uani .
P3 P 0.88023(4) 0.06299(4) 0.29460(3) 0.0196 1.0000 Uani .
N1 N 0.69327(13) 0.21194(11) 0.32047(10) 0.0178 1.0000 Uani .
N2 N 0.93369(14) 0.33572(12) 0.21809(10) 0.0198 1.0000 Uani .
N3 N 0.95593(14) 0.18223(12) 0.34927(9) 0.0183 1.0000 Uani .
C1 C 0.64986(16) 0.26616(14) 0.38436(11) 0.0180 1.0000 Uani .
C2 C 0.57454(17) 0.21748(14) 0.43935(12) 0.0210 1.0000 Uani .
C3 C 0.5342(2) 0.10495(16) 0.43811(14) 0.0290 1.0000 Uani .
C4 C 0.54057(17) 0.27665(16) 0.50276(12) 0.0236 1.0000 Uani .
C5 C 0.58023(17) 0.38225(16) 0.51579(12) 0.0234 1.0000 Uani .
C6 C 0.5429(2) 0.44440(18) 0.58503(14) 0.0320 1.0000 Uani .
C7 C 0.66033(17) 0.42986(15) 0.46451(12) 0.0221 1.0000 Uani .
C8 C 0.69697(17) 0.37439(14) 0.40080(12) 0.0198 1.0000 Uani .
C9 C 0.79224(19) 0.43210(15) 0.35364(13) 0.0261 1.0000 Uani .
C10 C 0.3830(2) 0.06674(19) 0.24981(17) 0.0383 1.0000 Uani .
C11 C 0.48592(18) 0.03531(15) 0.22770(14) 0.0269 1.0000 Uani .
C12 C 0.4507(2) -0.04698(18) 0.14695(16) 0.0382 1.0000 Uani .
C13 C 0.60357(19) 0.22654(17) 0.16317(13) 0.0270 1.0000 Uani .
C14 C 0.5279(2) 0.2859(2) 0.19513(16) 0.0379 1.0000 Uani .
C15 C 0.5658(2) 0.1735(2) 0.07152(15) 0.0406 1.0000 Uani .
C16 C 1.00220(17) 0.44422(14) 0.23426(12) 0.0208 1.0000 Uani .
C17 C 0.96640(18) 0.51057(15) 0.19752(12) 0.0234 1.0000 Uani .
C18 C 0.8525(2) 0.47463(18) 0.14200(14) 0.0307 1.0000 Uani .
C19 C 1.0376(2) 0.61534(16) 0.21537(13) 0.0270 1.0000 Uani .
C20 C 1.1419(2) 0.65821(15) 0.26853(13) 0.0275 1.0000 Uani .
C21 C 1.2189(2) 0.77118(17) 0.28401(16) 0.0386 1.0000 Uani .
C22 C 1.17135(19) 0.59357(15) 0.30925(13) 0.0257 1.0000 Uani .
C23 C 1.10191(18) 0.48881(15) 0.29440(12) 0.0235 1.0000 Uani .
C24 C 1.1329(2) 0.42589(16) 0.34642(14) 0.0316 1.0000 Uani .
C25 C 0.90280(19) 0.26838(17) 0.03824(12) 0.0276 1.0000 Uani .
C26 C 0.9983(2) 0.36078(19) 0.01526(14) 0.0341 1.0000 Uani .
C27 C 0.8694(3) 0.1738(2) -0.03241(14) 0.0429 1.0000 Uani .
C28 C 1.07896(18) 0.23220(17) 0.14650(13) 0.0264 1.0000 Uani .
C29 C 1.1891(2) 0.3273(2) 0.14345(16) 0.0360 1.0000 Uani .
C30 C 1.0796(2) 0.1366(2) 0.08773(18) 0.0420 1.0000 Uani .
C31 C 1.02923(16) 0.21760(13) 0.42714(11) 0.0187 1.0000 Uani .
C32 C 1.14928(17) 0.23054(14) 0.43305(12) 0.0216 1.0000 Uani .
C33 C 1.21253(19) 0.21119(17) 0.35944(14) 0.0282 1.0000 Uani .
C34 C 1.21589(18) 0.26622(15) 0.51077(13) 0.0240 1.0000 Uani .
C35 C 1.17073(18) 0.29319(14) 0.58329(13) 0.0237 1.0000 Uani .
C36 C 1.2450(2) 0.33265(18) 0.66656(14) 0.0325 1.0000 Uani .
C37 C 1.05486(18) 0.28625(14) 0.57587(12) 0.0226 1.0000 Uani .
C38 C 0.98474(17) 0.25045(14) 0.49971(12) 0.0208 1.0000 Uani .
C39 C 0.86348(19) 0.25225(18) 0.49609(13) 0.0282 1.0000 Uani .
C40 C 0.9780(2) -0.00791(16) 0.27362(13) 0.0273 1.0000 Uani .
C41 C 0.9220(2) -0.10487(18) 0.20432(16) 0.0386 1.0000 Uani .
C42 C 1.0262(2) -0.03347(18) 0.34947(16) 0.0344 1.0000 Uani .
C43 C 0.76139(19) -0.00472(15) 0.35383(13) 0.0250 1.0000 Uani .
C44 C 0.7972(2) -0.01884(19) 0.43885(15) 0.0345 1.0000 Uani .
C45 C 0.6692(2) -0.10496(17) 0.30098(17) 0.0370 1.0000 Uani .
C46 C 0.7037(3) 0.6574(3) 0.0753(2) 0.0632 1.0000 Uani .
C47 C 0.6057(4) 0.6350(4) 0.1247(3) 0.0790 1.0000 Uani .
C48 C 0.5035(4) 0.6418(3) 0.0846(2) 0.0753 1.0000 Uani .
C49 C 0.3955(3) 0.6213(4) 0.1399(3) 0.0819 1.0000 Uani .
C50 C 0.2919(3) 0.6165(3) 0.0896(2) 0.0617 1.0000 Uani .
H503 H 0.2237 0.5999 0.1213 0.0923 1.0000 Uiso R
H502 H 0.3097 0.6840 0.0776 0.0929 1.0000 Uiso R
H501 H 0.2742 0.5661 0.0386 0.0922 1.0000 Uiso R
H481 H 0.5292 0.7134 0.0746 0.0895 1.0000 Uiso R
H482 H 0.4777 0.5872 0.0295 0.0892 1.0000 Uiso R
H33 H 0.5396 0.0957 0.4947 0.0443 1.0000 Uiso R
H32 H 0.5823 0.0751 0.4069 0.0432 1.0000 Uiso R
H31 H 0.4521 0.0673 0.4134 0.0432 1.0000 Uiso R
H41 H 0.4911 0.2443 0.5382 0.0283 1.0000 Uiso R
H71 H 0.6908 0.5009 0.4735 0.0254 1.0000 Uiso R
H93 H 0.8111 0.5037 0.3705 0.0387 1.0000 Uiso R
H91 H 0.8640 0.4208 0.3653 0.0384 1.0000 Uiso R
H92 H 0.7672 0.4094 0.2942 0.0387 1.0000 Uiso R
H63 H 0.5894 0.5173 0.5911 0.0473 1.0000 Uiso R
H61 H 0.5543 0.4271 0.6369 0.0477 1.0000 Uiso R
H62 H 0.4610 0.4330 0.5728 0.0471 1.0000 Uiso R
H111 H 0.5007 0.0012 0.2718 0.0311 1.0000 Uiso R
H102 H 0.3201 0.0090 0.2634 0.0567 1.0000 Uiso R
H103 H 0.4076 0.1239 0.2956 0.0558 1.0000 Uiso R
H101 H 0.3542 0.0847 0.2039 0.0567 1.0000 Uiso R
H123 H 0.3827 -0.1065 0.1528 0.0569 1.0000 Uiso R
H122 H 0.5155 -0.0682 0.1323 0.0564 1.0000 Uiso R
H121 H 0.4303 -0.0209 0.1024 0.0570 1.0000 Uiso R
H131 H 0.6844 0.2776 0.1665 0.0319 1.0000 Uiso R
H152 H 0.5782 0.2246 0.0398 0.0600 1.0000 Uiso R
H151 H 0.6098 0.1331 0.0510 0.0595 1.0000 Uiso R
H153 H 0.4838 0.1300 0.0649 0.0593 1.0000 Uiso R
H142 H 0.5444 0.3422 0.1682 0.0560 1.0000 Uiso R
H141 H 0.5441 0.3106 0.2539 0.0559 1.0000 Uiso R
H143 H 0.4463 0.2410 0.1798 0.0554 1.0000 Uiso R
H461 H 0.7747 0.6608 0.1072 0.0947 1.0000 Uiso R
H463 H 0.7194 0.7235 0.0604 0.0946 1.0000 Uiso R
H462 H 0.6819 0.6020 0.0257 0.0938 1.0000 Uiso R
H491 H 0.4180 0.6785 0.1880 0.0978 1.0000 Uiso R
H492 H 0.3871 0.5594 0.1579 0.1000 1.0000 Uiso R
H191 H 1.0138 0.6591 0.1902 0.0325 1.0000 Uiso R
H221 H 1.2421 0.6218 0.3474 0.0303 1.0000 Uiso R
H243 H 1.2074 0.4658 0.3801 0.0470 1.0000 Uiso R
H242 H 1.1398 0.3670 0.3133 0.0469 1.0000 Uiso R
H241 H 1.0738 0.4035 0.3830 0.0482 1.0000 Uiso R
H213 H 1.2853 0.7888 0.3212 0.0575 1.0000 Uiso R
H211 H 1.2467 0.7909 0.2350 0.0585 1.0000 Uiso R
H212 H 1.1793 0.8130 0.3080 0.0580 1.0000 Uiso R
H181 H 0.8107 0.5173 0.1619 0.0476 1.0000 Uiso R
H182 H 0.8693 0.4810 0.0871 0.0474 1.0000 Uiso R
H183 H 0.8035 0.4038 0.1399 0.0464 1.0000 Uiso R
H281 H 1.0854 0.2201 0.2029 0.0317 1.0000 Uiso R
H301 H 1.1458 0.1217 0.1063 0.0617 1.0000 Uiso R
H302 H 1.0872 0.1484 0.0336 0.0616 1.0000 Uiso R
H303 H 1.0078 0.0789 0.0859 0.0623 1.0000 Uiso R
H292 H 1.2564 0.3189 0.1665 0.0544 1.0000 Uiso R
H293 H 1.1817 0.3883 0.1741 0.0536 1.0000 Uiso R
H291 H 1.1985 0.3308 0.0870 0.0535 1.0000 Uiso R
H251 H 0.8317 0.2835 0.0435 0.0319 1.0000 Uiso R
H271 H 0.8431 0.1869 -0.0827 0.0637 1.0000 Uiso R
H273 H 0.9366 0.1572 -0.0414 0.0636 1.0000 Uiso R
H272 H 0.8058 0.1155 -0.0201 0.0637 1.0000 Uiso R
H261 H 0.9643 0.3817 -0.0284 0.0504 1.0000 Uiso R
H262 H 1.0611 0.3422 -0.0050 0.0500 1.0000 Uiso R
H263 H 1.0312 0.4179 0.0628 0.0504 1.0000 Uiso R
H471 H 0.6276 0.6825 0.1831 0.0929 1.0000 Uiso R
H472 H 0.5699 0.5585 0.1288 0.0926 1.0000 Uiso R
H371 H 1.0250 0.3088 0.6230 0.0274 1.0000 Uiso R
H341 H 1.2964 0.2742 0.5131 0.0294 1.0000 Uiso R
H333 H 1.2908 0.2626 0.3676 0.0423 1.0000 Uiso R
H331 H 1.2169 0.1445 0.3538 0.0422 1.0000 Uiso R
H332 H 1.1707 0.2110 0.3106 0.0417 1.0000 Uiso R
H361 H 1.3022 0.3053 0.6683 0.0480 1.0000 Uiso R
H362 H 1.1989 0.3163 0.7108 0.0487 1.0000 Uiso R
H363 H 1.2858 0.4048 0.6794 0.0478 1.0000 Uiso R
H393 H 0.8422 0.2687 0.5502 0.0427 1.0000 Uiso R
H392 H 0.8594 0.3023 0.4673 0.0426 1.0000 Uiso R
H391 H 0.8039 0.1872 0.4682 0.0412 1.0000 Uiso R
H401 H 1.0466 0.0401 0.2532 0.0321 1.0000 Uiso R
H422 H 1.0932 -0.0509 0.3363 0.0503 1.0000 Uiso R
H423 H 1.0502 0.0239 0.3972 0.0505 1.0000 Uiso R
H421 H 0.9656 -0.0920 0.3633 0.0503 1.0000 Uiso R
H411 H 0.9785 -0.1345 0.1934 0.0567 1.0000 Uiso R
H412 H 0.8542 -0.1542 0.2202 0.0569 1.0000 Uiso R
H413 H 0.8966 -0.0896 0.1539 0.0569 1.0000 Uiso R
H431 H 0.7222 0.0434 0.3655 0.0287 1.0000 Uiso R
H451 H 0.5954 -0.1272 0.3254 0.0549 1.0000 Uiso R
H452 H 0.6980 -0.1585 0.2942 0.0548 1.0000 Uiso R
H453 H 0.6501 -0.0974 0.2458 0.0548 1.0000 Uiso R
H442 H 0.7309 -0.0320 0.4709 0.0509 1.0000 Uiso R
H443 H 0.8207 -0.0756 0.4329 0.0503 1.0000 Uiso R
H441 H 0.8635 0.0416 0.4677 0.0504 1.0000 Uiso R

loop_
_atom_site_aniso_label
_atom_site_aniso_U_11
_atom_site_aniso_U_22
_atom_site_aniso_U_33
_atom_site_aniso_U_23
_atom_site_aniso_U_13
_atom_site_aniso_U_12
Fe1 0.01786(12) 0.01676(12) 0.01550(12) 0.00510(9) 0.00222(9) 0.00655(10)
Fe2 0.02126(13) 0.01844(13) 0.01621(13) 0.00111(10) 0.00198(10) 0.00604(10)
Cl1 0.0285(2) 0.0255(2) 0.0232(2) -0.00734(17) -0.00108(18) 0.00857(19)
P1 0.0183(2) 0.0186(2) 0.0181(2) 0.00295(17) 0.00143(17) 0.00489(17)
P2 0.0215(2) 0.0227(2) 0.0149(2) 0.00461(17) 0.00316(17) 0.00679(18)
P3 0.0239(2) 0.0168(2) 0.0191(2) 0.00355(17) 0.00295(18) 0.00909(18)
N1 0.0188(7) 0.0165(7) 0.0178(7) 0.0039(5) 0.0030(6) 0.0065(6)
N2 0.0221(7) 0.0191(7) 0.0172(7) 0.0067(6) 0.0027(6) 0.0057(6)
N3 0.0209(7) 0.0191(7) 0.0158(7) 0.0040(6) 0.0013(6) 0.0087(6)
C1 0.0182(8) 0.0191(8) 0.0176(8) 0.0045(6) 0.0014(6) 0.0082(7)
C2 0.0214(9) 0.0208(8) 0.0213(9) 0.0054(7) 0.0039(7) 0.0085(7)
C3 0.0347(11) 0.0222(9) 0.0326(11) 0.0107(8) 0.0154(9) 0.0108(8)
C4 0.0217(9) 0.0276(10) 0.0221(9) 0.0065(7) 0.0056(7) 0.0098(8)
C5 0.0199(9) 0.0287(10) 0.0219(9) 0.0004(7) 0.0005(7) 0.0126(8)
C6 0.0262(10) 0.0342(11) 0.0321(11) -0.0028(9) 0.0050(9) 0.0128(9)
C7 0.0229(9) 0.0192(8) 0.0244(9) 0.0024(7) -0.0005(7) 0.0102(7)
C8 0.0210(8) 0.0190(8) 0.0199(8) 0.0044(7) 0.0004(7) 0.0087(7)
C9 0.0319(10) 0.0168(8) 0.0285(10) 0.0064(7) 0.0083(8) 0.0074(8)
C10 0.0234(10) 0.0336(12) 0.0497(15) 0.0010(10) 0.0074(10) 0.0058(9)
C11 0.0209(9) 0.0221(9) 0.0298(10) 0.0013(8) 0.0034(8) 0.0020(7)
C12 0.0297(11) 0.0299(11) 0.0373(13) -0.0069(9) 0.0039(10) -0.0009(9)
C13 0.0257(10) 0.0304(10) 0.0239(10) 0.0085(8) -0.0016(8) 0.0090(8)
C14 0.0397(13) 0.0425(13) 0.0397(13) 0.0136(11) -0.0016(10) 0.0236(11)
C15 0.0424(13) 0.0531(15) 0.0245(11) 0.0101(10) -0.0054(10) 0.0168(12)
C16 0.0240(9) 0.0197(8) 0.0177(8) 0.0068(7) 0.0048(7) 0.0059(7)
C17 0.0287(10) 0.0242(9) 0.0191(9) 0.0092(7) 0.0075(7) 0.0100(8)
C18 0.0339(11) 0.0322(11) 0.0306(11) 0.0160(9) 0.0038(9) 0.0136(9)
C19 0.0374(11) 0.0235(9) 0.0246(10) 0.0110(8) 0.0111(8) 0.0136(9)
C20 0.0358(11) 0.0193(9) 0.0250(10) 0.0060(7) 0.0130(8) 0.0068(8)
C21 0.0498(14) 0.0217(10) 0.0366(13) 0.0089(9) 0.0119(11) 0.0039(10)
C22 0.0268(10) 0.0210(9) 0.0246(9) 0.0042(7) 0.0059(8) 0.0047(8)
C23 0.0265(9) 0.0208(9) 0.0217(9) 0.0069(7) 0.0036(7) 0.0065(7)
C24 0.0329(11) 0.0247(10) 0.0313(11) 0.0068(8) -0.0091(9) 0.0058(9)
C25 0.0294(10) 0.0360(11) 0.0165(9) 0.0080(8) 0.0037(8) 0.0107(9)
C26 0.0371(12) 0.0419(13) 0.0229(10) 0.0148(9) 0.0074(9) 0.0111(10)
C27 0.0533(15) 0.0461(14) 0.0180(10) 0.0037(9) -0.0008(10) 0.0092(12)
C28 0.0237(9) 0.0330(11) 0.0235(10) 0.0066(8) 0.0054(8) 0.0117(8)
C29 0.0238(10) 0.0433(13) 0.0393(13) 0.0118(10) 0.0069(9) 0.0099(9)
C30 0.0367(13) 0.0423(14) 0.0461(15) -0.0011(11) 0.0109(11) 0.0192(11)
C31 0.0229(9) 0.0163(8) 0.0189(8) 0.0054(6) 0.0006(7) 0.0095(7)
C32 0.0236(9) 0.0200(8) 0.0235(9) 0.0061(7) 0.0019(7) 0.0104(7)
C33 0.0233(9) 0.0343(11) 0.0287(10) 0.0055(8) 0.0042(8) 0.0139(8)
C34 0.0222(9) 0.0202(9) 0.0299(10) 0.0076(7) -0.0014(8) 0.0081(7)
C35 0.0293(10) 0.0174(8) 0.0232(9) 0.0063(7) -0.0036(8) 0.0075(7)
C36 0.0373(12) 0.0336(11) 0.0255(10) 0.0061(9) -0.0070(9) 0.0138(10)
C37 0.0297(10) 0.0204(9) 0.0185(9) 0.0061(7) 0.0016(7) 0.0102(7)
C38 0.0230(9) 0.0210(8) 0.0197(9) 0.0066(7) 0.0019(7) 0.0091(7)
C39 0.0297(10) 0.0384(11) 0.0198(9) 0.0016(8) 0.0013(8) 0.0194(9)
C40 0.0330(11) 0.0246(9) 0.0286(10) 0.0047(8) 0.0051(8) 0.0166(8)
C41 0.0497(14) 0.0302(11) 0.0393(13) -0.0017(10) 0.0048(11) 0.0239(11)
C42 0.0413(13) 0.0306(11) 0.0390(12) 0.0087(9) 0.0020(10) 0.0222(10)
C43 0.0283(10) 0.0203(9) 0.0288(10) 0.0096(8) 0.0066(8) 0.0099(8)
C44 0.0386(12) 0.0353(12) 0.0348(12) 0.0203(10) 0.0099(10) 0.0137(10)
C45 0.0373(12) 0.0213(10) 0.0455(14) 0.0084(9) 0.0045(10) 0.0037(9)
C46 0.068(2) 0.061(2) 0.063(2) 0.0062(16) 0.0088(17) 0.0321(18)
C47 0.071(2) 0.090(3) 0.073(3) 0.012(2) 0.003(2) 0.031(2)
C48 0.106(3) 0.073(2) 0.050(2) 0.0088(17) 0.001(2) 0.041(2)
C49 0.0454(19) 0.105(3) 0.097(3) 0.032(3) 0.009(2) 0.026(2)
C50 0.0540(18) 0.077(2) 0.0483(18) 0.0036(16) 0.0071(15) 0.0239(17)

loop_
_atom_type_symbol
_atom_type_scat_dispersion_real
_atom_type_scat_dispersion_imag
_atom_type_scat_Cromer_Mann_a1
_atom_type_scat_Cromer_Mann_b1
_atom_type_scat_Cromer_Mann_a2
_atom_type_scat_Cromer_Mann_b2
_atom_type_scat_Cromer_Mann_a3
_atom_type_scat_Cromer_Mann_b3
_atom_type_scat_Cromer_Mann_a4
_atom_type_scat_Cromer_Mann_b4
_atom_type_scat_Cromer_Mann_c
_atom_type_scat_source
C 0.0033 0.0016 2.3100 20.8439 1.0200 10.2075 1.5886 0.5687 0.8650 51.6512 0.2156 'International Tables Vol C 4.2.6.8 and 6.1.1.4'
H 0.0000 0.0000 0.4930 10.5109 0.3229 26.1257 0.1402 3.1424 0.0408 57.7998 0.0030 'International Tables Vol C 4.2.6.8 and 6.1.1.4'
N 0.0061 0.0033 12.2126 0.0057 3.1322 9.8933 2.0125 28.9975 1.1663 0.5826 -11.5290 'International Tables Vol C 4.2.6.8 and 6.1.1.4'
P 0.1023 0.0942 6.4345 1.9067 4.1791 27.1570 1.7800 0.5260 1.4908 68.1645 1.1149 'International Tables Vol C 4.2.6.8 and 6.1.1.4'
Cl 0.1484 0.1585 11.4604 0.0104 7.1964 1.1662 6.2556 18.5194 1.6455 47.7784 -9.5574 'International Tables Vol C 4.2.6.8 and 6.1.1.4'
Fe 0.3463 0.8444 11.7695 4.7611 7.3573 0.3072 3.5222 15.3535 2.3045 76.8805 1.0369 'International Tables Vol C 4.2.6.8 and 6.1.1.4'

loop_
_geom_angle_atom_site_label_1
_geom_angle_atom_site_label_2
_geom_angle_atom_site_label_3
_geom_angle
_geom_angle_publ_flag
Fe2 Fe1 P1 54.305(13) yes
Fe2 Fe1 P2 54.219(13) yes
P1 Fe1 P2 89.372(17) yes
Fe2 Fe1 P3 54.833(13) yes
P1 Fe1 P3 89.528(17) yes
P2 Fe1 P3 89.898(17) yes
Fe2 Fe1 N1 88.08(4) yes
P1 Fe1 N1 36.65(5) yes
P2 Fe1 N1 123.92(5) yes
P3 Fe1 N1 100.46(5) yes
Fe2 Fe1 N2 88.83(5) yes
P1 Fe1 N2 102.46(5) yes
P2 Fe1 N2 36.91(5) yes
P3 Fe1 N2 123.87(5) yes
N1 Fe1 N2 121.56(6) yes
Fe2 Fe1 N3 89.74(5) yes
P1 Fe1 N3 123.89(5) yes
P2 Fe1 N3 103.00(5) yes
P3 Fe1 N3 37.28(5) yes
N1 Fe1 N3 118.25(6) yes
N2 Fe1 N3 120.08(7) yes
Fe1 Fe2 Cl1 177.083(19) yes
Fe1 Fe2 P1 66.696(14) yes
Cl1 Fe2 P1 116.17(2) yes
Fe1 Fe2 P2 66.437(14) yes
Cl1 Fe2 P2 112.57(2) yes
P1 Fe2 P2 105.292(19) yes
Fe1 Fe2 P3 65.730(14) yes
Cl1 Fe2 P3 112.36(2) yes
P1 Fe2 P3 104.524(19) yes
P2 Fe2 P3 104.936(19) yes
Fe2 P1 Fe1 58.999(13) yes
Fe2 P1 N1 101.58(6) yes
Fe1 P1 N1 46.37(5) yes
Fe2 P1 C11 115.24(7) yes
Fe1 P1 C11 145.87(8) yes
N1 P1 C11 113.03(9) yes
Fe2 P1 C13 109.22(7) yes
Fe1 P1 C13 104.73(7) yes
N1 P1 C13 109.07(9) yes
C11 P1 C13 108.44(10) yes
Fe2 P2 Fe1 59.343(14) yes
Fe2 P2 N2 102.43(6) yes
Fe1 P2 N2 46.10(5) yes
Fe2 P2 C25 115.68(7) yes
Fe1 P2 C25 143.07(7) yes
N2 P2 C25 111.28(9) yes
Fe2 P2 C28 108.37(7) yes
Fe1 P2 C28 106.82(7) yes
N2 P2 C28 109.87(9) yes
C25 P2 C28 108.99(10) yes
Fe2 P3 Fe1 59.437(13) yes
Fe2 P3 N3 102.80(6) yes
Fe1 P3 N3 46.45(5) yes
Fe2 P3 C40 116.44(7) yes
Fe1 P3 C40 144.01(7) yes
N3 P3 C40 111.17(9) yes
Fe2 P3 C43 107.71(7) yes
Fe1 P3 C43 105.26(7) yes
N3 P3 C43 108.90(9) yes
C40 P3 C43 109.45(10) yes
Fe1 N1 P1 96.98(7) yes
Fe1 N1 C1 127.76(12) yes
P1 N1 C1 130.56(13) yes
Fe1 N2 P2 97.00(8) yes
Fe1 N2 C16 129.67(12) yes
P2 N2 C16 129.66(13) yes
Fe1 N3 P3 96.27(7) yes
Fe1 N3 C31 130.00(12) yes
P3 N3 C31 129.85(13) yes
N1 C1 C2 122.72(16) yes
N1 C1 C8 118.76(16) yes
C2 C1 C8 117.91(17) yes
C1 C2 C3 123.70(17) yes
C1 C2 C4 119.28(17) yes
C3 C2 C4 116.88(17) yes
C2 C3 H33 109.5 no
C2 C3 H32 111.4 no
H33 C3 H32 108.6 no
C2 C3 H31 111.1 no
H33 C3 H31 108.0 no
H32 C3 H31 108.1 no
C2 C4 C5 122.92(18) yes
C2 C4 H41 118.7 no
C5 C4 H41 118.3 no
C4 C5 C6 121.89(19) yes
C4 C5 C7 117.16(18) yes
C6 C5 C7 120.90(19) yes
C5 C6 H63 110.6 no
C5 C6 H61 110.9 no
H63 C6 H61 107.9 no
C5 C6 H62 110.2 no
H63 C6 H62 107.4 no
H61 C6 H62 109.8 no
C5 C7 C8 122.00(18) yes
C5 C7 H71 118.7 no
C8 C7 H71 119.2 no
C1 C8 C7 120.41(17) yes
C1 C8 C9 120.94(17) yes
C7 C8 C9 118.55(17) yes
C8 C9 H93 110.1 no
C8 C9 H91 110.0 no
H93 C9 H91 107.6 no
C8 C9 H92 110.7 no
H93 C9 H92 109.6 no
H91 C9 H92 108.8 no
C11 C10 H102 108.6 no
C11 C10 H103 110.9 no
H102 C10 H103 109.8 no
C11 C10 H101 109.9 no
H102 C10 H101 109.1 no
H103 C10 H101 108.6 no
C10 C11 P1 115.73(15) yes
C10 C11 C12 110.68(19) yes
P1 C11 C12 111.56(15) yes
C10 C11 H111 107.2 no
P1 C11 H111 105.5 no
C12 C11 H111 105.4 no
C11 C12 H123 109.8 no
C11 C12 H122 111.6 no
H123 C12 H122 108.9 no
C11 C12 H121 110.0 no
H123 C12 H121 108.7 no
H122 C12 H121 107.9 no
P1 C13 C14 118.39(16) yes
P1 C13 C15 112.54(16) yes
C14 C13 C15 111.44(19) yes
P1 C13 H131 100.2 no
C14 C13 H131 106.5 no
C15 C13 H131 106.2 no
C13 C14 H142 108.6 no
C13 C14 H141 111.1 no
H142 C14 H141 110.2 no
C13 C14 H143 108.2 no
H142 C14 H143 108.3 no
H141 C14 H143 110.5 no
C13 C15 H152 108.8 no
C13 C15 H151 112.6 no
H152 C15 H151 108.3 no
C13 C15 H153 108.4 no
H152 C15 H153 109.7 no
H151 C15 H153 109.0 no
N2 C16 C17 122.09(17) yes
N2 C16 C23 119.72(17) yes
C17 C16 C23 117.89(17) yes
C16 C17 C18 123.23(18) yes
C16 C17 C19 119.23(19) yes
C18 C17 C19 117.51(18) yes
C17 C18 H181 108.8 no
C17 C18 H182 109.4 no
H181 C18 H182 108.8 no
C17 C18 H183 111.9 no
H181 C18 H183 109.9 no
H182 C18 H183 107.9 no
C17 C19 C20 122.84(19) yes
C17 C19 H191 118.9 no
C20 C19 H191 118.3 no
C19 C20 C21 121.4(2) yes
C19 C20 C22 117.35(18) yes
C21 C20 C22 121.2(2) yes
C20 C21 H213 111.7 no
C20 C21 H211 111.9 no
H213 C21 H211 106.4 no
C20 C21 H212 112.5 no
H213 C21 H212 105.3 no
H211 C21 H212 108.6 no
C20 C22 C23 121.7(2) yes
C20 C22 H221 118.9 no
C23 C22 H221 119.4 no
C16 C23 C22 120.47(19) yes
C16 C23 C24 120.93(17) yes
C22 C23 C24 118.55(18) yes
C23 C24 H243 110.4 no
C23 C24 H242 112.1 no
H243 C24 H242 107.4 no
C23 C24 H241 110.5 no
H243 C24 H241 107.7 no
H242 C24 H241 108.5 no
P2 C25 C26 116.00(15) yes
P2 C25 C27 112.64(16) yes
C26 C25 C27 110.16(18) yes
P2 C25 H251 103.7 no
C26 C25 H251 107.2 no
C27 C25 H251 106.3 no
C25 C26 H261 109.4 no
C25 C26 H262 109.6 no
H261 C26 H262 108.6 no
C25 C26 H263 111.3 no
H261 C26 H263 109.3 no
H262 C26 H263 108.6 no
C25 C27 H271 110.3 no
C25 C27 H273 109.7 no
H271 C27 H273 108.4 no
C25 C27 H272 111.2 no
H271 C27 H272 107.8 no
H273 C27 H272 109.3 no
P2 C28 C29 117.79(16) yes
P2 C28 C30 113.38(16) yes
C29 C28 C30 111.13(19) yes
P2 C28 H281 101.2 no
C29 C28 H281 106.2 no
C30 C28 H281 105.5 no
C28 C29 H292 107.7 no
C28 C29 H293 110.0 no
H292 C29 H293 111.3 no
C28 C29 H291 109.1 no
H292 C29 H291 107.7 no
H293 C29 H291 110.9 no
C28 C30 H301 109.6 no
C28 C30 H302 109.3 no
H301 C30 H302 109.4 no
C28 C30 H303 110.9 no
H301 C30 H303 109.4 no
H302 C30 H303 108.2 no
N3 C31 C32 122.21(17) yes
N3 C31 C38 119.37(16) yes
C32 C31 C38 118.11(17) yes
C31 C32 C33 123.89(18) yes
C31 C32 C34 119.23(18) yes
C33 C32 C34 116.85(18) yes
C32 C33 H333 109.4 no
C32 C33 H331 109.5 no
H333 C33 H331 108.9 no
C32 C33 H332 110.1 no
H333 C33 H332 110.6 no
H331 C33 H332 108.3 no
C32 C34 C35 122.87(19) yes
C32 C34 H341 117.7 no
C35 C34 H341 119.4 no
C34 C35 C36 121.86(19) yes
C34 C35 C37 117.22(18) yes
C36 C35 C37 120.88(19) yes
C35 C36 H361 111.3 no
C35 C36 H362 112.3 no
H361 C36 H362 107.5 no
C35 C36 H363 112.5 no
H361 C36 H363 106.6 no
H362 C36 H363 106.2 no
C35 C37 C38 121.93(19) yes
C35 C37 H371 118.5 no
C38 C37 H371 119.5 no
C31 C38 C37 120.36(18) yes
C31 C38 C39 120.99(17) yes
C37 C38 C39 118.59(18) yes
C38 C39 H393 111.5 no
C38 C39 H392 111.3 no
H393 C39 H392 107.3 no
C38 C39 H391 111.9 no
H393 C39 H391 107.3 no
H392 C39 H391 107.5 no
P3 C40 C41 112.67(16) yes
P3 C40 C42 115.68(15) yes
C41 C40 C42 109.90(18) yes
P3 C40 H401 103.7 no
C41 C40 H401 107.3 no
C42 C40 H401 106.9 no
C40 C41 H411 108.7 no
C40 C41 H412 111.3 no
H411 C41 H412 108.2 no
C40 C41 H413 111.4 no
H411 C41 H413 109.8 no
H412 C41 H413 107.4 no
C40 C42 H422 109.4 no
C40 C42 H423 111.3 no
H422 C42 H423 109.5 no
C40 C42 H421 109.4 no
H422 C42 H421 108.3 no
H423 C42 H421 108.8 no
P3 C43 C44 118.20(15) yes
P3 C43 C45 112.74(16) yes
C44 C43 C45 111.31(18) yes
P3 C43 H431 101.1 no
C44 C43 H431 105.3 no
C45 C43 H431 106.7 no
C43 C44 H442 109.6 no
C43 C44 H443 110.9 no
H442 C44 H443 108.4 no
C43 C44 H441 110.0 no
H442 C44 H441 110.2 no
H443 C44 H441 107.7 no
C43 C45 H451 111.8 no
C43 C45 H452 110.9 no
H451 C45 H452 108.6 no
C43 C45 H453 111.5 no
H451 C45 H453 106.7 no
H452 C45 H453 107.1 no
C47 C46 H461 109.8 no
C47 C46 H463 109.1 no
H461 C46 H463 109.7 no
C47 C46 H462 108.1 no
H461 C46 H462 109.3 no
H463 C46 H462 110.9 no
C46 C47 C48 111.9(4) yes
C46 C47 H471 112.6 no
C48 C47 H471 108.7 no
C46 C47 H472 112.5 no
C48 C47 H472 99.9 no
H471 C47 H472 110.5 no
C47 C48 C49 112.7(3) yes
C47 C48 H481 107.2 no
C49 C48 H481 109.1 no
C47 C48 H482 106.8 no
C49 C48 H482 109.6 no
H481 C48 H482 111.5 no
C48 C49 C50 108.3(4) yes
C48 C49 H491 108.2 no
C50 C49 H491 109.5 no
C48 C49 H492 105.0 no
C50 C49 H492 115.8 no
H491 C49 H492 109.6 no
C49 C50 H503 109.4 no
C49 C50 H502 108.2 no
H503 C50 H502 108.8 no
C49 C50 H501 110.9 no
H503 C50 H501 110.0 no
H502 C50 H501 109.5 no

loop_
_geom_bond_atom_site_label_1
_geom_bond_atom_site_label_2
_geom_bond_distance
_geom_bond_publ_flag
Fe1 Fe2 2.5855(4) yes
Fe1 P1 2.7703(5) yes
Fe1 P2 2.7549(5) yes
Fe1 P3 2.7373(5) yes
Fe1 N1 2.0201(15) yes
Fe1 N2 1.9999(15) yes
Fe1 N3 1.9959(16) yes
Fe2 Cl1 2.2630(5) yes
Fe2 P1 2.4497(6) yes
Fe2 P2 2.4383(6) yes
Fe2 P3 2.4546(6) yes
P1 N1 1.6661(16) yes
P1 C11 1.862(2) yes
P1 C13 1.853(2) yes
P2 N2 1.6668(17) yes
P2 C25 1.857(2) yes
P2 C28 1.856(2) yes
P3 N3 1.6679(16) yes
P3 C40 1.856(2) yes
P3 C43 1.854(2) yes
N1 C1 1.433(2) yes
N2 C16 1.436(2) yes
N3 C31 1.433(2) yes
C1 C2 1.411(3) yes
C1 C8 1.413(2) yes
C2 C3 1.506(3) yes
C2 C4 1.401(3) yes
C3 H33 0.975 no
C3 H32 0.965 no
C3 H31 0.976 no
C4 C5 1.384(3) yes
C4 H41 0.921 no
C5 C6 1.511(3) yes
C5 C7 1.390(3) yes
C6 H63 0.973 no
C6 H61 0.960 no
C6 H62 0.964 no
C7 C8 1.392(3) yes
C7 H71 0.929 no
C8 C9 1.500(3) yes
C9 H93 0.951 no
C9 H91 0.976 no
C9 H92 0.974 no
C10 C11 1.532(3) yes
C10 H102 0.970 no
C10 H103 0.950 no
C10 H101 0.947 no
C11 C12 1.531(3) yes
C11 H111 1.003 no
C12 H123 0.971 no
C12 H122 0.979 no
C12 H121 0.956 no
C13 C14 1.532(3) yes
C13 C15 1.529(3) yes
C13 H131 0.980 no
C14 H142 0.960 no
C14 H141 0.955 no
C14 H143 0.958 no
C15 H152 0.956 no
C15 H151 0.962 no
C15 H153 0.954 no
C16 C17 1.418(3) yes
C16 C23 1.407(3) yes
C17 C18 1.501(3) yes
C17 C19 1.397(3) yes
C18 H181 0.963 no
C18 H182 0.952 no
C18 H183 0.964 no
C19 C20 1.384(3) yes
C19 H191 0.945 no
C20 C21 1.510(3) yes
C20 C22 1.393(3) yes
C21 H213 0.926 no
C21 H211 0.943 no
C21 H212 0.951 no
C22 C23 1.395(3) yes
C22 H221 0.958 no
C23 C24 1.502(3) yes
C24 H243 0.961 no
C24 H242 0.954 no
C24 H241 0.963 no
C25 C26 1.531(3) yes
C25 C27 1.526(3) yes
C25 H251 0.982 no
C26 H261 0.974 no
C26 H262 0.960 no
C26 H263 0.969 no
C27 H271 0.960 no
C27 H273 0.952 no
C27 H272 0.969 no
C28 C29 1.532(3) yes
C28 C30 1.533(3) yes
C28 H281 0.988 no
C29 H292 0.958 no
C29 H293 0.967 no
C29 H291 0.954 no
C30 H301 0.972 no
C30 H302 0.945 no
C30 H303 0.952 no
C31 C32 1.414(3) yes
C31 C38 1.410(3) yes
C32 C33 1.505(3) yes
C32 C34 1.394(3) yes
C33 H333 0.952 no
C33 H331 0.972 no
C33 H332 0.942 no
C34 C35 1.389(3) yes
C34 H341 0.951 no
C35 C36 1.508(3) yes
C35 C37 1.390(3) yes
C36 H361 0.931 no
C36 H362 0.952 no
C36 H363 0.946 no
C37 C38 1.391(3) yes
C37 H371 0.928 no
C38 C39 1.501(3) yes
C39 H393 0.953 no
C39 H392 0.956 no
C39 H391 0.960 no
C40 C41 1.533(3) yes
C40 C42 1.536(3) yes
C40 H401 0.987 no
C41 H411 0.951 no
C41 H412 0.954 no
C41 H413 0.974 no
C42 H422 0.969 no
C42 H423 0.972 no
C42 H421 0.965 no
C43 C44 1.533(3) yes
C43 C45 1.533(3) yes
C43 H431 0.981 no
C44 H442 0.965 no
C44 H443 0.958 no
C44 H441 0.964 no
C45 H451 0.971 no
C45 H452 0.957 no
C45 H453 0.971 no
C46 C47 1.448(5) yes
C46 H461 0.986 no
C46 H463 0.982 no
C46 H462 0.978 no
C47 C48 1.447(6) yes
C47 H471 1.031 no
C47 H472 1.041 no
C48 C49 1.606(6) yes
C48 H481 1.010 no
C48 H482 1.034 no
C49 C50 1.469(5) yes
C49 H491 0.975 no
C49 H492 0.966 no
C50 H503 0.981 no
C50 H502 0.978 no
C50 H501 0.960 no
